data_7707955
loop_
_publ_author_name
'Fetrow, Taylor V.'
'Daly, Scott R.'

_publ_section_title
;
 Mechanochemical synthesis and structural analysis of trivalent lanthanide
 and uranium diphenylphosphinodiboranates.
;
_journal_issue 33
_journal_name_full 'Dalton transactions (Cambridge, England : 2003)'
_journal_page_first 11472
_journal_page_last 11484
_journal_paper_doi 10.1039/d1dt01932e
_journal_volume 50
_journal_year 2021
_chemical_formula_moiety 'C48 H72 B6 Nd O3 P3'
_chemical_formula_sum 'C48 H72 B6 Nd O3 P3'
_chemical_formula_weight 999.06
_chemical_name_common Pr(Ph-PDB)3(THF)3
_chemical_name_systematic Nd(BH3Ph2BH3)3(THF)3
_chemical_properties_physical Air-sensitive,Moisture-sensitive,Heat-sensitive,Oxygen-sensitive
_space_group_crystal_system triclinic
_space_group_IT_number 2
_space_group_name_Hall '-P 1'
_space_group_name_H-M_alt 'P -1'
_atom_sites_solution_hydrogens geom
_atom_sites_solution_primary dual
_audit_creation_date 2019-09-04
_audit_creation_method
;
Olex2 1.2
(compiled 2018.05.29 svn.r3508 for OlexSys, GUI svn.r5506)
;
_audit_update_record
;
2021-06-09 deposited with the CCDC.	2021-07-16 downloaded from the CCDC.
;
_cell_angle_alpha 97.233(5)
_cell_angle_beta 96.868(5)
_cell_angle_gamma 111.125(5)
_cell_formula_units_Z 2
_cell_length_a 11.5469(19)
_cell_length_b 14.970(3)
_cell_length_c 17.592(3)
_cell_measurement_reflns_used 8654
_cell_measurement_temperature 150(2)
_cell_measurement_theta_max 2.3015
_cell_measurement_theta_min 23.25
_cell_volume 2768.9(9)
_computing_molecular_graphics 'Olex2 (Dolomanov et al., 2009)'
_computing_publication_material 'Olex2 (Dolomanov et al., 2009)'
_computing_structure_refinement 'ShelXL (Sheldrick, 2015)'
_computing_structure_solution 'ShelXT (Sheldrick, 2015)'
_diffrn_ambient_temperature 150.15
_diffrn_measured_fraction_theta_full 0.999
_diffrn_measured_fraction_theta_max 0.992
_diffrn_measurement_device_type 'Bruker Nonius Kappa Apex II'
_diffrn_measurement_method 'CCD Phi and Omega scans'
_diffrn_radiation_type MoK\a
_diffrn_radiation_wavelength 0.71073
_diffrn_reflns_av_R_equivalents 0.0877
_diffrn_reflns_av_unetI/netI 0.1038
_diffrn_reflns_Laue_measured_fraction_full 0.999
_diffrn_reflns_Laue_measured_fraction_max 0.992
_diffrn_reflns_limit_h_max 13
_diffrn_reflns_limit_h_min -14
_diffrn_reflns_limit_k_max 18
_diffrn_reflns_limit_k_min -18
_diffrn_reflns_limit_l_max 21
_diffrn_reflns_limit_l_min -21
_diffrn_reflns_number 37473
_diffrn_reflns_point_group_measured_fraction_full 0.999
_diffrn_reflns_point_group_measured_fraction_max 0.992
_diffrn_reflns_theta_full 25.242
_diffrn_reflns_theta_max 26.352
_diffrn_reflns_theta_min 2.061
_exptl_absorpt_coefficient_mu 1.059
_exptl_absorpt_correction_T_max 0.7454
_exptl_absorpt_correction_T_min 0.6237
_exptl_absorpt_correction_type multi-scan
_exptl_absorpt_process_details
;
SADABS-2014/5 (Bruker,2014/5) was used for absorption correction.
wR2(int) was 0.0728 before and 0.0623 after correction.
The Ratio of minimum to maximum transmission is 0.8367.
The \l/2 correction factor is 0.00150.
;
_exptl_crystal_colour 'pale blue'
_exptl_crystal_density_diffrn 1.198
_exptl_crystal_description lath-like
_exptl_crystal_F_000 1038
_exptl_crystal_size_max 0.18
_exptl_crystal_size_mid 0.07
_exptl_crystal_size_min 0.03
_refine_diff_density_max 2.474
_refine_diff_density_min -1.268
_refine_diff_density_rms 0.130
_refine_ls_extinction_method none
_refine_ls_goodness_of_fit_ref 1.034
_refine_ls_hydrogen_treatment constr
_refine_ls_matrix_type full
_refine_ls_number_parameters 493
_refine_ls_number_reflns 11206
_refine_ls_number_restraints 24
_refine_ls_restrained_S_all 1.033
_refine_ls_R_factor_all 0.1038
_refine_ls_R_factor_gt 0.0658
_refine_ls_shift/su_max 0.001
_refine_ls_shift/su_mean 0.000
_refine_ls_structure_factor_coef Fsqd
_refine_ls_weighting_details 'w=1/[\s^2^(Fo^2^)+(0.0876P)^2^] where P=(Fo^2^+2Fc^2^)/3'
_refine_ls_weighting_scheme calc
_refine_ls_wR_factor_gt 0.1452
_refine_ls_wR_factor_ref 0.1634
_reflns_Friedel_coverage 0.000
_reflns_number_gt 7897
_reflns_number_total 11206
_reflns_threshold_expression 'I > 2\s(I)'
_cod_data_source_file d1dt01932e2.cif
_cod_data_source_block dal1924
_cod_depositor_comments 'Adding full bibliography for 7707952--7707958.cif.'
_cod_database_code 7707955
_shelx_shelxl_version_number 2018/3
_shelx_space_group_comment
;
The symmetry employed for this shelxl refinement is uniquely defined
by the following loop, which should always be used as a source of
symmetry information in preference to the above space-group names.
They are only intended as comments.
;
_shelx_estimated_absorpt_t_max 0.969
_shelx_estimated_absorpt_t_min 0.832
_olex2_refinement_description
;
1. Fixed Uiso
 At 1.2 times of:
  All C(H) groups, All C(H,H) groups
 At 1.5 times of:
  All B(H,H,H) groups
2. Restrained distances
 C31-C32 = C32-C33 = C33-C34 = C34-C35 = C35-C36 = C36-C31
 1.39 with sigma of 0.01
 C31A-C32A = C32A-C33A = C33A-C34A = C34A-C35A = C35A-C36A = C36A-C31A
 1.39 with sigma of 0.01
 C51-C52 = C52-C53 = C53-C54 = C54-C55 = C55-C56 = C56-C51
 1.39 with sigma of 0.01
 C51A-C52A = C52A-C53A = C53A-C54A = C54A-C55A = C55A-C56A = C56A-C51A
 1.39 with sigma of 0.01
3. Uiso/Uaniso restraints and constraints
Uanis(C31) = Uanis(C32) = Uanis(C33) = Uanis(C34) = Uanis(C35) = Uanis(C36) =
Uanis(C31A) = Uanis(C32A) = Uanis(C33A) = Uanis(C34A) = Uanis(C35A) =
Uanis(C36A)
Uanis(C51) = Uanis(C52) = Uanis(C53) = Uanis(C54) = Uanis(C55) = Uanis(C56) =
Uanis(C51A) = Uanis(C52A) = Uanis(C53A) = Uanis(C54A) = Uanis(C55A) =
Uanis(C56A)
Uanis(O1) = Uanis(C71) = Uanis(C72) = Uanis(C73) = Uanis(C74) = Uanis(O1A) =
Uanis(C71A) = Uanis(C72A) = Uanis(C73A) = Uanis(C74A)
4. Others
 Sof(C32A)=Sof(H32A)=Sof(C33A)=Sof(H33A)=Sof(C34A)=Sof(H34A)=Sof(C35A)=
 Sof(H35A)=Sof(C36A)=Sof(H36A)=Sof(C31A)=1-FVAR(1)
 Sof(C31)=Sof(C32)=Sof(H32)=Sof(C33)=Sof(H33)=Sof(C34)=Sof(H34)=Sof(C35)=
 Sof(H35)=Sof(C36)=Sof(H36)=FVAR(1)
 Sof(C51A)=Sof(C52A)=Sof(H52A)=Sof(C53A)=Sof(H53A)=Sof(C54A)=Sof(H54A)=
 Sof(C55A)=Sof(H55A)=Sof(C56A)=Sof(H56A)=1-FVAR(2)
 Sof(C51)=Sof(C52)=Sof(H52)=Sof(C53)=Sof(H53)=Sof(C54)=Sof(H54)=Sof(C55)=
 Sof(H55)=Sof(C56)=Sof(H56)=FVAR(2)
 Sof(O1A)=Sof(C71A)=Sof(H71C)=Sof(H71D)=Sof(C72A)=Sof(H72C)=Sof(H72D)=
 Sof(C73A)=Sof(H73C)=Sof(H73D)=Sof(C74A)=Sof(H74C)=Sof(H74D)=1-FVAR(3)
 Sof(O1)=Sof(C71)=Sof(H71A)=Sof(H71B)=Sof(C72)=Sof(H72A)=Sof(H72B)=Sof(C73)=
 Sof(H73A)=Sof(H73B)=Sof(C74)=Sof(H74A)=Sof(H74B)=FVAR(3)
5.a Free rotating group:
 C32A(C33A,C34A,C35A,C36A,C31A)
5.b Secondary CH2 refined with riding coordinates:
 C71(H71A,H71B), C72(H72A,H72B), C73(H73A,H73B), C74(H74A,H74B), C71A(H71C,
 H71D), C72A(H72C,H72D), C73A(H73C,H73D), C74A(H74C,H74D), C81(H81A,H81B),
 C82(H82A,H82B), C83(H83A,H83B), C84(H84A,H84B), C91(H91A,H91B), C92(H92A,H92B),
  C93(H93A,H93B), C94(H94A,H94B)
5.c Aromatic/amide H refined with riding coordinates:
 C12(H12), C13(H13), C14(H14), C15(H15), C16(H16), C22(H22), C23(H23),
 C24(H24), C25(H25), C26(H26), C32(H32), C33(H33), C34(H34), C35(H35), C36(H36),
  C32A(H32A), C33A(H33A), C34A(H34A), C35A(H35A), C36A(H36A), C42(H42),
 C43(H43), C44(H44), C45(H45), C46(H46), C52(H52), C53(H53), C54(H54), C55(H55),
  C56(H56), C52A(H52A), C53A(H53A), C54A(H54A), C55A(H55A), C56A(H56A),
 C62(H62), C63(H63), C64(H64), C65(H65), C66(H66)
5.d Fitted pentagon refined as free rotating group:
 O1A(C71A,C72A,C73A,C74A)
5.e Fitted hexagon refined as free rotating group:
 C51A(C52A,C53A,C54A,C55A,C56A)
5.f Idealised Me refined as rotating group:
 B1(H1A,H1B,H1C), B2(H2A,H2B,H2C), B3(H3A,H3B,H3C), B4(H4A,H4B,H4C), B5(H5A,
 H5B,H5C), B6(H6A,H6B,H6C)
;
_olex2_submission_special_instructions 'No special instructions were received'

loop_
_space_group_symop_operation_xyz
'x, y, z'
'-x, -y, -z'

loop_
_atom_site_label
_atom_site_type_symbol
_atom_site_fract_x
_atom_site_fract_y
_atom_site_fract_z
_atom_site_U_iso_or_equiv
_atom_site_adp_type
_atom_site_occupancy
_atom_site_site_symmetry_order
_atom_site_calc_flag
_atom_site_refinement_flags_posn
_atom_site_refinement_flags_adp
_atom_site_refinement_flags_occupancy
_atom_site_disorder_assembly
_atom_site_disorder_group
B1 B 0.5300(7) 0.5150(5) 0.6903(4) 0.0349(16) Uani 1 1 d . . . . .
H1A H 0.541676 0.439423 0.695339 0.052 Uiso 1 1 calc GR . . . .
H1B H 0.608750 0.561946 0.656751 0.052 Uiso 1 1 calc GR . . . .
H1C H 0.427039 0.498902 0.654678 0.052 Uiso 1 1 calc GR . . . .
B2 B 0.7171(7) 0.6104(6) 0.8472(4) 0.0352(17) Uani 1 1 d . . . . .
H2A H 0.730143 0.649608 0.913222 0.053 Uiso 1 1 calc GR . . . .
H2B H 0.794649 0.661977 0.815366 0.053 Uiso 1 1 calc GR . . . .
H2C H 0.730165 0.534401 0.846578 0.053 Uiso 1 1 calc GR . . . .
C11 C 0.5326(6) 0.7026(5) 0.7908(3) 0.0378(15) Uani 1 1 d . . . . .
C12 C 0.4174(8) 0.7056(5) 0.7642(5) 0.061(2) Uani 1 1 d . . . . .
H12 H 0.345268 0.646893 0.747143 0.074 Uiso 1 1 calc R . . . .
C13 C 0.4069(9) 0.7950(6) 0.7625(5) 0.080(3) Uani 1 1 d . . . . .
H13 H 0.326803 0.796726 0.744871 0.096 Uiso 1 1 calc R . . . .
C14 C 0.5088(9) 0.8796(6) 0.7854(4) 0.063(2) Uani 1 1 d . . . . .
H14 H 0.500567 0.940019 0.782333 0.076 Uiso 1 1 calc R . . . .
C15 C 0.6227(9) 0.8776(6) 0.8129(6) 0.081(3) Uani 1 1 d . . . . .
H15 H 0.694180 0.936755 0.830203 0.097 Uiso 1 1 calc R . . . .
C16 C 0.6345(8) 0.7890(6) 0.8158(6) 0.072(3) Uani 1 1 d . . . . .
H16 H 0.714291 0.788126 0.835309 0.086 Uiso 1 1 calc R . . . .
C21 C 0.4298(6) 0.5168(5) 0.8435(4) 0.0379(15) Uani 1 1 d . . . . .
C22 C 0.3397(7) 0.4275(5) 0.8072(4) 0.054(2) Uani 1 1 d . . . . .
H22 H 0.340297 0.402171 0.755038 0.064 Uiso 1 1 calc R . . . .
C23 C 0.2471(7) 0.3737(7) 0.8466(5) 0.069(3) Uani 1 1 d . . . . .
H23 H 0.184736 0.312798 0.820627 0.082 Uiso 1 1 calc R . . . .
C24 C 0.2463(7) 0.4081(7) 0.9210(5) 0.068(3) Uani 1 1 d . . . . .
H24 H 0.183251 0.371170 0.947252 0.082 Uiso 1 1 calc R . . . .
C25 C 0.3365(8) 0.4969(7) 0.9596(5) 0.066(2) Uani 1 1 d . . . . .
H25 H 0.336187 0.520714 1.012209 0.079 Uiso 1 1 calc R . . . .
C26 C 0.4278(7) 0.5508(6) 0.9203(4) 0.0538(19) Uani 1 1 d . . . . .
H26 H 0.489661 0.611853 0.946428 0.065 Uiso 1 1 calc R . . . .
P1 P 0.54996(15) 0.58684(12) 0.79281(9) 0.0328(4) Uani 1 1 d . . . . .
B3 B 0.7351(8) 0.3451(5) 0.7715(4) 0.0390(18) Uani 1 1 d . . . . .
H3A H 0.784806 0.348796 0.715173 0.059 Uiso 1 1 calc GR . . . .
H3B H 0.798132 0.413570 0.821673 0.059 Uiso 1 1 calc GR . . . .
H3C H 0.632383 0.347116 0.754486 0.059 Uiso 1 1 calc GR . . . .
B4 B 0.8775(8) 0.2186(7) 0.8490(5) 0.054(2) Uani 1 1 d . . . . .
H4A H 0.857866 0.140469 0.867004 0.081 Uiso 1 1 calc GR . . . .
H4B H 0.930054 0.281426 0.905201 0.081 Uiso 1 1 calc GR . . . .
H4C H 0.942865 0.229075 0.800078 0.081 Uiso 1 1 calc GR . . . .
B5 B 0.8819(7) 0.6740(5) 0.6465(4) 0.0361(17) Uani 1 1 d . . . . .
H5A H 0.794979 0.693489 0.663268 0.054 Uiso 1 1 calc GR . . . .
H5B H 0.938001 0.661257 0.703412 0.054 Uiso 1 1 calc GR . . . .
H5C H 0.842962 0.601266 0.597878 0.054 Uiso 1 1 calc GR . . . .
B6 B 1.1400(8) 0.7608(7) 0.5804(5) 0.055(2) Uani 1 1 d . . . . .
H6A H 1.110012 0.695927 0.525422 0.083 Uiso 1 1 calc GR . . . .
H6B H 1.193088 0.741053 0.634751 0.083 Uiso 1 1 calc GR . . . .
H6C H 1.209328 0.834774 0.564364 0.083 Uiso 1 1 calc GR . . . .
C31 C 0.6271(10) 0.1301(8) 0.7245(6) 0.0525(12) Uani 0.721(9) 1 d D . P A 1
C32 C 0.6849(11) 0.0789(7) 0.6826(5) 0.0525(12) Uani 0.721(9) 1 d D . P A 1
H32 H 0.771870 0.092113 0.698773 0.063 Uiso 0.721(9) 1 calc R . P A 1
C33 C 0.6170(9) 0.0083(7) 0.6172(5) 0.0525(12) Uani 0.721(9) 1 d D . P A 1
H33 H 0.656971 -0.027009 0.589033 0.063 Uiso 0.721(9) 1 calc R . P A 1
C34 C 0.4898(9) -0.0100(7) 0.5935(6) 0.0525(12) Uani 0.721(9) 1 d D . P A 1
H34 H 0.443098 -0.058063 0.548829 0.063 Uiso 0.721(9) 1 calc R . P A 1
C35 C 0.4307(11) 0.0410(7) 0.6342(5) 0.0525(12) Uani 0.721(9) 1 d D . P A 1
H35 H 0.343834 0.027925 0.617828 0.063 Uiso 0.721(9) 1 calc R . P A 1
C36 C 0.5000(10) 0.1120(7) 0.6998(6) 0.0525(12) Uani 0.721(9) 1 d D . P A 1
H36 H 0.460463 0.148047 0.727499 0.063 Uiso 0.721(9) 1 calc R . P A 1
C32A C 0.7386(15) 0.1126(15) 0.6813(11) 0.0525(12) Uani 0.279(9) 1 d D . P A 2
H32A H 0.826603 0.144898 0.700561 0.063 Uiso 0.279(9) 1 calc R . P A 2
C33A C 0.6958(18) 0.0432(14) 0.6132(10) 0.0525(12) Uani 0.279(9) 1 d DG . P A 2
H33A H 0.754513 0.028052 0.585899 0.063 Uiso 0.279(9) 1 calc R . P A 2
C34A C 0.567(2) -0.0038(12) 0.5850(9) 0.0525(12) Uani 0.279(9) 1 d DG . P A 2
H34A H 0.537823 -0.051135 0.538434 0.063 Uiso 0.279(9) 1 calc R . P A 2
C35A C 0.4812(15) 0.0182(14) 0.6250(11) 0.0525(12) Uani 0.279(9) 1 d DG . P A 2
H35A H 0.393255 -0.014050 0.605771 0.063 Uiso 0.279(9) 1 calc R . P A 2
C36A C 0.5240(18) 0.0875(15) 0.6931(12) 0.0525(12) Uani 0.279(9) 1 d DG . P A 2
H36A H 0.465324 0.102673 0.720383 0.063 Uiso 0.279(9) 1 calc R . P A 2
C31A C 0.653(2) 0.1347(13) 0.7213(10) 0.0525(12) Uani 0.279(9) 1 d DG . P A 2
C41 C 0.6087(6) 0.2076(4) 0.8769(4) 0.0406(16) Uani 1 1 d . . . . .
C42 C 0.5226(8) 0.2514(5) 0.8776(4) 0.056(2) Uani 1 1 d . . . . .
H42 H 0.521588 0.295229 0.843166 0.067 Uiso 1 1 calc R . . . .
C43 C 0.4356(8) 0.2316(6) 0.9293(5) 0.070(2) Uani 1 1 d . . . . .
H43 H 0.374762 0.260648 0.929111 0.084 Uiso 1 1 calc R . . . .
C44 C 0.4404(10) 0.1702(7) 0.9793(5) 0.082(3) Uani 1 1 d . . . . .
H44 H 0.382205 0.156882 1.014217 0.098 Uiso 1 1 calc R . . . .
C45 C 0.5258(11) 0.1273(6) 0.9808(5) 0.080(3) Uani 1 1 d . . . . .
H45 H 0.527880 0.085667 1.017002 0.096 Uiso 1 1 calc R . . . .
C46 C 0.6103(8) 0.1445(5) 0.9293(4) 0.059(2) Uani 1 1 d . . . . .
H46 H 0.669148 0.113627 0.929542 0.071 Uiso 1 1 calc R . . . .
C51 C 0.8981(9) 0.7970(7) 0.5197(6) 0.0473(11) Uani 0.753(8) 1 d D . P B 1
C52 C 0.9594(9) 0.8671(6) 0.4781(5) 0.0473(11) Uani 0.753(8) 1 d D . P B 1
H52 H 1.045738 0.907462 0.496560 0.057 Uiso 0.753(8) 1 calc R . P B 1
C53 C 0.8985(8) 0.8796(7) 0.4109(5) 0.0473(11) Uani 0.753(8) 1 d D . P B 1
H53 H 0.941954 0.928986 0.383868 0.057 Uiso 0.753(8) 1 calc R . P B 1
C54 C 0.7736(8) 0.8202(6) 0.3826(5) 0.0473(11) Uani 0.753(8) 1 d D . P B 1
H54 H 0.730933 0.828395 0.335980 0.057 Uiso 0.753(8) 1 calc R . P B 1
C55 C 0.7108(9) 0.7485(7) 0.4227(5) 0.0473(11) Uani 0.753(8) 1 d D . P B 1
H55 H 0.624966 0.707637 0.403481 0.057 Uiso 0.753(8) 1 calc R . P B 1
C56 C 0.7728(8) 0.7362(7) 0.4906(5) 0.0473(11) Uani 0.753(8) 1 d D . P B 1
H56 H 0.729753 0.686332 0.517310 0.057 Uiso 0.753(8) 1 calc R . P B 1
C51A C 0.9360(19) 0.8107(17) 0.5279(11) 0.0473(11) Uani 0.247(8) 1 d D . P B 2
C52A C 1.0247(14) 0.8693(16) 0.4899(11) 0.0473(11) Uani 0.247(8) 1 d DG . P B 2
H52A H 1.112201 0.890085 0.510053 0.057 Uiso 0.247(8) 1 calc R . P B 2
C53A C 0.9855(17) 0.8976(14) 0.4223(11) 0.0473(11) Uani 0.247(8) 1 d DG . P B 2
H53A H 1.046153 0.937632 0.396332 0.057 Uiso 0.247(8) 1 calc R . P B 2
C54A C 0.8576(19) 0.8672(17) 0.3928(9) 0.0473(11) Uani 0.247(8) 1 d DG . P B 2
H54A H 0.830736 0.886459 0.346667 0.057 Uiso 0.247(8) 1 calc R . P B 2
C55A C 0.7688(14) 0.8085(17) 0.4309(11) 0.0473(11) Uani 0.247(8) 1 d DG . P B 2
H55A H 0.681366 0.787740 0.410723 0.057 Uiso 0.247(8) 1 calc R . P B 2
C56A C 0.8081(17) 0.7803(15) 0.4984(11) 0.0473(11) Uani 0.247(8) 1 d DG . P B 2
H56A H 0.747412 0.740192 0.524445 0.057 Uiso 0.247(8) 1 calc R . P B 2
C61 C 1.0312(7) 0.8848(4) 0.6821(4) 0.0411(16) Uani 1 1 d . . . . .
C62 C 1.1549(8) 0.9352(5) 0.7200(4) 0.0524(19) Uani 1 1 d . . . . .
H62 H 1.218842 0.913861 0.705988 0.063 Uiso 1 1 calc R . . . .
C63 C 1.1869(9) 1.0164(6) 0.7782(5) 0.068(2) Uani 1 1 d . . . . .
H63 H 1.271802 1.050319 0.804074 0.082 Uiso 1 1 calc R . . . .
C64 C 1.0930(10) 1.0468(6) 0.7978(5) 0.072(3) Uani 1 1 d . . . . .
H64 H 1.113963 1.102156 0.837445 0.086 Uiso 1 1 calc R . . . .
C65 C 0.9698(9) 0.9985(6) 0.7609(5) 0.064(2) Uani 1 1 d . . . . .
H65 H 0.906204 1.020364 0.774746 0.077 Uiso 1 1 calc R . . . .
C66 C 0.9396(8) 0.9177(5) 0.7035(4) 0.0527(19) Uani 1 1 d . . . . .
H66 H 0.854360 0.883898 0.678105 0.063 Uiso 1 1 calc R . . . .
O1 O 0.9772(10) 0.5815(8) 0.8232(6) 0.0542(11) Uani 0.670(8) 1 d . . P C 1
C71 C 1.0985(10) 0.6606(9) 0.8191(6) 0.0542(11) Uani 0.670(8) 1 d . . P C 1
H71A H 1.090381 0.724632 0.824564 0.065 Uiso 0.670(8) 1 calc R . P C 1
H71B H 1.126568 0.648042 0.769200 0.065 Uiso 0.670(8) 1 calc R . P C 1
C72 C 1.1910(10) 0.6571(9) 0.8884(6) 0.0542(11) Uani 0.670(8) 1 d . . P C 1
H72A H 1.237720 0.616583 0.871235 0.065 Uiso 0.670(8) 1 calc R . P C 1
H72B H 1.252502 0.723521 0.911839 0.065 Uiso 0.670(8) 1 calc R . P C 1
C73 C 1.1157(11) 0.6155(9) 0.9432(6) 0.0542(11) Uani 0.670(8) 1 d . . P C 1
H73A H 1.115295 0.667732 0.983696 0.065 Uiso 0.670(8) 1 calc R . P C 1
H73B H 1.150872 0.573468 0.969045 0.065 Uiso 0.670(8) 1 calc R . P C 1
C74 C 0.9885(11) 0.5586(10) 0.9021(7) 0.0542(11) Uani 0.670(8) 1 d . . P C 1
H74A H 0.927036 0.574560 0.930078 0.065 Uiso 0.670(8) 1 calc R . P C 1
H74B H 0.970652 0.488271 0.898996 0.065 Uiso 0.670(8) 1 calc R . P C 1
O1A O 0.9857(18) 0.5965(13) 0.8294(11) 0.0542(11) Uani 0.330(8) 1 d . . P C 2
C71A C 1.0560(17) 0.6967(13) 0.8312(8) 0.0542(11) Uani 0.330(8) 1 d G . P C 2
H71C H 1.098362 0.704852 0.785357 0.065 Uiso 0.330(8) 1 calc R . P C 2
H71D H 0.999138 0.732901 0.829842 0.065 Uiso 0.330(8) 1 calc R . P C 2
C72A C 1.1470(15) 0.7331(11) 0.9009(9) 0.0542(11) Uani 0.330(8) 1 d G . P C 2
H72C H 1.233073 0.758629 0.888456 0.065 Uiso 0.330(8) 1 calc R . P C 2
H72D H 1.133850 0.786678 0.932942 0.065 Uiso 0.330(8) 1 calc R . P C 2
C73A C 1.1330(17) 0.6553(13) 0.9422(9) 0.0542(11) Uani 0.330(8) 1 d G . P C 2
H73C H 1.113144 0.671618 0.994086 0.065 Uiso 0.330(8) 1 calc R . P C 2
H73D H 1.212368 0.643569 0.949601 0.065 Uiso 0.330(8) 1 calc R . P C 2
C74A C 1.0333(18) 0.5709(11) 0.8980(12) 0.0542(11) Uani 0.330(8) 1 d G . P C 2
H74C H 1.064859 0.518680 0.884290 0.065 Uiso 0.330(8) 1 calc R . P C 2
H74D H 0.965635 0.546729 0.928776 0.065 Uiso 0.330(8) 1 calc R . P C 2
C81 C 1.0045(7) 0.4875(5) 0.5971(3) 0.0400(16) Uani 1 1 d . . . . .
H81A H 1.040899 0.556869 0.592056 0.048 Uiso 1 1 calc R . . . .
H81B H 0.930811 0.452809 0.554812 0.048 Uiso 1 1 calc R . . . .
C82 C 1.1011(7) 0.4427(5) 0.5929(4) 0.0493(18) Uani 1 1 d . . . . .
H82A H 1.187630 0.492806 0.609476 0.059 Uiso 1 1 calc R . . . .
H82B H 1.092986 0.408461 0.539444 0.059 Uiso 1 1 calc R . . . .
C83 C 1.0714(7) 0.3716(5) 0.6490(4) 0.0472(18) Uani 1 1 d . . . . .
H83A H 0.997915 0.310902 0.625676 0.057 Uiso 1 1 calc R . . . .
H83B H 1.144804 0.355346 0.666824 0.057 Uiso 1 1 calc R . . . .
C84 C 1.0418(7) 0.4318(5) 0.7142(4) 0.0470(18) Uani 1 1 d . . . . .
H84A H 0.992696 0.389845 0.747760 0.056 Uiso 1 1 calc R . . . .
H84B H 1.120154 0.481157 0.746725 0.056 Uiso 1 1 calc R . . . .
C91 C 0.6210(7) 0.4316(5) 0.5243(4) 0.0464(18) Uani 1 1 d . . . . .
H91A H 0.673175 0.496518 0.514626 0.056 Uiso 1 1 calc R . . . .
H91B H 0.539517 0.432681 0.535570 0.056 Uiso 1 1 calc R . . . .
C92 C 0.6003(11) 0.3541(6) 0.4554(5) 0.087(3) Uani 1 1 d . . . . .
H92A H 0.525815 0.346270 0.416928 0.104 Uiso 1 1 calc R . . . .
H92B H 0.675140 0.369692 0.429794 0.104 Uiso 1 1 calc R . . . .
C93 C 0.5790(7) 0.2648(5) 0.4895(4) 0.056(2) Uani 1 1 d . . . . .
H93A H 0.604043 0.217920 0.457456 0.068 Uiso 1 1 calc R . . . .
H93B H 0.489356 0.232832 0.494080 0.068 Uiso 1 1 calc R . . . .
C94 C 0.6618(7) 0.3022(4) 0.5681(4) 0.0436(17) Uani 1 1 d . . . . .
H94A H 0.619362 0.266689 0.607125 0.052 Uiso 1 1 calc R . . . .
H94B H 0.742191 0.292790 0.566689 0.052 Uiso 1 1 calc R . . . .
Nd1 Nd 0.78948(3) 0.51292(2) 0.71843(2) 0.02771(12) Uani 1 1 d . . . . .
O2 O 0.9670(4) 0.4783(3) 0.6735(2) 0.0338(10) Uani 1 1 d . . . . .
O3 O 0.6860(4) 0.4056(3) 0.5884(2) 0.0323(9) Uani 1 1 d . . . . .
P2 P 0.71914(17) 0.22660(11) 0.80841(9) 0.0364(4) Uani 1 1 d . . . . .
P3 P 0.99192(16) 0.77799(11) 0.60704(9) 0.0334(4) Uani 1 1 d . . . . .

loop_
_atom_site_aniso_label
_atom_site_aniso_U_11
_atom_site_aniso_U_22
_atom_site_aniso_U_33
_atom_site_aniso_U_23
_atom_site_aniso_U_13
_atom_site_aniso_U_12
B1 0.029(4) 0.037(4) 0.042(4) 0.009(3) 0.010(3) 0.015(3)
B2 0.029(4) 0.051(5) 0.032(4) 0.008(3) 0.011(3) 0.021(4)
C11 0.048(4) 0.039(4) 0.033(3) 0.009(3) 0.016(3) 0.020(3)
C12 0.061(6) 0.045(4) 0.071(5) -0.007(4) -0.017(4) 0.027(4)
C13 0.079(7) 0.064(6) 0.089(7) -0.007(5) -0.035(5) 0.042(5)
C14 0.095(7) 0.048(5) 0.057(5) 0.021(4) 0.013(5) 0.036(5)
C15 0.072(7) 0.040(5) 0.130(9) 0.029(5) 0.027(6) 0.013(4)
C16 0.045(5) 0.045(5) 0.126(8) 0.018(5) 0.022(5) 0.014(4)
C21 0.026(4) 0.043(4) 0.054(4) 0.022(3) 0.009(3) 0.020(3)
C22 0.043(5) 0.062(5) 0.052(4) 0.024(4) 0.007(3) 0.012(4)
C23 0.048(5) 0.082(6) 0.069(6) 0.044(5) 0.011(4) 0.007(4)
C24 0.037(5) 0.099(7) 0.092(7) 0.071(6) 0.032(4) 0.029(5)
C25 0.064(6) 0.090(7) 0.064(5) 0.042(5) 0.038(4) 0.035(5)
C26 0.045(5) 0.071(5) 0.057(5) 0.023(4) 0.026(4) 0.027(4)
P1 0.0278(9) 0.0365(9) 0.0373(9) 0.0110(7) 0.0096(7) 0.0134(7)
B3 0.050(5) 0.030(4) 0.040(4) 0.014(3) 0.010(4) 0.016(4)
B4 0.056(6) 0.062(6) 0.053(5) 0.016(4) 0.008(4) 0.032(5)
B5 0.049(5) 0.031(4) 0.031(4) 0.013(3) 0.004(3) 0.018(3)
B6 0.028(5) 0.060(6) 0.063(6) -0.012(4) 0.013(4) 0.005(4)
C31 0.065(3) 0.045(2) 0.040(2) 0.0021(16) 0.012(2) 0.014(2)
C32 0.065(3) 0.045(2) 0.040(2) 0.0021(16) 0.012(2) 0.014(2)
C33 0.065(3) 0.045(2) 0.040(2) 0.0021(16) 0.012(2) 0.014(2)
C34 0.065(3) 0.045(2) 0.040(2) 0.0021(16) 0.012(2) 0.014(2)
C35 0.065(3) 0.045(2) 0.040(2) 0.0021(16) 0.012(2) 0.014(2)
C36 0.065(3) 0.045(2) 0.040(2) 0.0021(16) 0.012(2) 0.014(2)
C32A 0.065(3) 0.045(2) 0.040(2) 0.0021(16) 0.012(2) 0.014(2)
C33A 0.065(3) 0.045(2) 0.040(2) 0.0021(16) 0.012(2) 0.014(2)
C34A 0.065(3) 0.045(2) 0.040(2) 0.0021(16) 0.012(2) 0.014(2)
C35A 0.065(3) 0.045(2) 0.040(2) 0.0021(16) 0.012(2) 0.014(2)
C36A 0.065(3) 0.045(2) 0.040(2) 0.0021(16) 0.012(2) 0.014(2)
C31A 0.065(3) 0.045(2) 0.040(2) 0.0021(16) 0.012(2) 0.014(2)
C41 0.044(4) 0.029(3) 0.039(4) 0.005(3) 0.003(3) 0.004(3)
C42 0.066(6) 0.055(5) 0.051(4) 0.013(4) 0.017(4) 0.024(4)
C43 0.068(6) 0.065(6) 0.087(6) 0.014(5) 0.033(5) 0.030(5)
C44 0.101(8) 0.062(6) 0.074(6) 0.013(5) 0.041(6) 0.013(6)
C45 0.127(9) 0.046(5) 0.061(5) 0.021(4) 0.036(6) 0.016(5)
C46 0.085(6) 0.040(4) 0.051(4) 0.019(3) 0.020(4) 0.015(4)
C51 0.054(3) 0.045(2) 0.043(2) 0.0169(18) 0.003(2) 0.019(2)
C52 0.054(3) 0.045(2) 0.043(2) 0.0169(18) 0.003(2) 0.019(2)
C53 0.054(3) 0.045(2) 0.043(2) 0.0169(18) 0.003(2) 0.019(2)
C54 0.054(3) 0.045(2) 0.043(2) 0.0169(18) 0.003(2) 0.019(2)
C55 0.054(3) 0.045(2) 0.043(2) 0.0169(18) 0.003(2) 0.019(2)
C56 0.054(3) 0.045(2) 0.043(2) 0.0169(18) 0.003(2) 0.019(2)
C51A 0.054(3) 0.045(2) 0.043(2) 0.0169(18) 0.003(2) 0.019(2)
C52A 0.054(3) 0.045(2) 0.043(2) 0.0169(18) 0.003(2) 0.019(2)
C53A 0.054(3) 0.045(2) 0.043(2) 0.0169(18) 0.003(2) 0.019(2)
C54A 0.054(3) 0.045(2) 0.043(2) 0.0169(18) 0.003(2) 0.019(2)
C55A 0.054(3) 0.045(2) 0.043(2) 0.0169(18) 0.003(2) 0.019(2)
C56A 0.054(3) 0.045(2) 0.043(2) 0.0169(18) 0.003(2) 0.019(2)
C61 0.054(5) 0.029(3) 0.041(4) 0.012(3) 0.026(3) 0.009(3)
C62 0.062(5) 0.043(4) 0.049(4) 0.000(3) 0.023(4) 0.015(4)
C63 0.086(7) 0.047(5) 0.058(5) -0.005(4) 0.024(5) 0.011(5)
C64 0.116(9) 0.043(5) 0.055(5) 0.002(4) 0.043(5) 0.022(5)
C65 0.089(7) 0.047(5) 0.074(6) 0.015(4) 0.046(5) 0.035(5)
C66 0.076(6) 0.039(4) 0.053(4) 0.012(3) 0.029(4) 0.026(4)
O1 0.041(2) 0.078(3) 0.0385(18) 0.005(2) -0.0068(17) 0.023(2)
C71 0.041(2) 0.078(3) 0.0385(18) 0.005(2) -0.0068(17) 0.023(2)
C72 0.041(2) 0.078(3) 0.0385(18) 0.005(2) -0.0068(17) 0.023(2)
C73 0.041(2) 0.078(3) 0.0385(18) 0.005(2) -0.0068(17) 0.023(2)
C74 0.041(2) 0.078(3) 0.0385(18) 0.005(2) -0.0068(17) 0.023(2)
O1A 0.041(2) 0.078(3) 0.0385(18) 0.005(2) -0.0068(17) 0.023(2)
C71A 0.041(2) 0.078(3) 0.0385(18) 0.005(2) -0.0068(17) 0.023(2)
C72A 0.041(2) 0.078(3) 0.0385(18) 0.005(2) -0.0068(17) 0.023(2)
C73A 0.041(2) 0.078(3) 0.0385(18) 0.005(2) -0.0068(17) 0.023(2)
C74A 0.041(2) 0.078(3) 0.0385(18) 0.005(2) -0.0068(17) 0.023(2)
C81 0.055(5) 0.039(4) 0.030(3) 0.013(3) 0.019(3) 0.017(3)
C82 0.043(4) 0.062(5) 0.046(4) 0.003(3) 0.018(3) 0.024(4)
C83 0.052(5) 0.059(5) 0.045(4) 0.003(3) 0.010(3) 0.040(4)
C84 0.060(5) 0.058(4) 0.040(4) 0.014(3) 0.010(3) 0.040(4)
C91 0.064(5) 0.038(4) 0.035(4) 0.006(3) -0.003(3) 0.020(4)
C92 0.123(9) 0.068(6) 0.050(5) 0.005(4) -0.016(5) 0.026(6)
C93 0.062(5) 0.042(4) 0.049(4) 0.000(3) 0.003(4) 0.005(4)
C94 0.055(5) 0.025(3) 0.050(4) 0.007(3) 0.008(3) 0.014(3)
Nd1 0.0302(2) 0.02922(18) 0.02563(17) 0.00868(12) 0.00679(13) 0.01180(14)
O2 0.039(3) 0.045(2) 0.029(2) 0.0148(18) 0.0181(19) 0.023(2)
O3 0.040(3) 0.033(2) 0.026(2) 0.0064(17) 0.0061(18) 0.0150(19)
P2 0.0456(11) 0.0302(9) 0.0341(8) 0.0112(7) 0.0053(7) 0.0141(8)
P3 0.0378(10) 0.0254(8) 0.0389(9) 0.0102(7) 0.0142(7) 0.0106(7)

loop_
_atom_type_symbol
_atom_type_description
_atom_type_scat_dispersion_real
_atom_type_scat_dispersion_imag
_atom_type_scat_source
C C 0.0033 0.0016 'International Tables Vol C Tables 4.2.6.8 and 6.1.1.4'
H H 0.0000 0.0000 'International Tables Vol C Tables 4.2.6.8 and 6.1.1.4'
B B 0.0013 0.0007 'International Tables Vol C Tables 4.2.6.8 and 6.1.1.4'
Nd Nd -0.1943 3.0179 'International Tables Vol C Tables 4.2.6.8 and 6.1.1.4'
O O 0.0106 0.0060 'International Tables Vol C Tables 4.2.6.8 and 6.1.1.4'
P P 0.1023 0.0942 'International Tables Vol C Tables 4.2.6.8 and 6.1.1.4'

loop_
_geom_angle_atom_site_label_1
_geom_angle_atom_site_label_2
_geom_angle_atom_site_label_3
_geom_angle
_geom_angle_site_symmetry_1
_geom_angle_site_symmetry_3
_geom_angle_publ_flag
C12 C11 P1 120.8(5) . . ?
C16 C11 C12 118.5(7) . . ?
C16 C11 P1 120.7(6) . . ?
C11 C12 C13 119.7(7) . . ?
C14 C13 C12 121.2(8) . . ?
C13 C14 C15 119.6(7) . . ?
C14 C15 C16 119.8(8) . . ?
C11 C16 C15 121.1(8) . . ?
C22 C21 C26 118.2(6) . . ?
C22 C21 P1 120.8(6) . . ?
C26 C21 P1 120.9(5) . . ?
C21 C22 C23 120.6(8) . . ?
C24 C23 C22 120.3(8) . . ?
C23 C24 C25 120.5(7) . . ?
C24 C25 C26 119.2(8) . . ?
C21 C26 C25 121.1(8) . . ?
B1 P1 B2 107.5(3) . . ?
C11 P1 B1 112.6(3) . . ?
C11 P1 B2 109.3(3) . . ?
C21 P1 B1 109.7(3) . . ?
C21 P1 B2 110.8(3) . . ?
C21 P1 C11 107.0(3) . . ?
C32 C31 C36 119.5(9) . . ?
C32 C31 P2 120.4(7) . . ?
C36 C31 P2 120.0(7) . . ?
C31 C32 C33 120.8(10) . . ?
C32 C33 C34 119.3(10) . . ?
C35 C34 C33 120.8(10) . . ?
C34 C35 C36 119.4(10) . . ?
C31 C36 C35 120.3(9) . . ?
C31A C32A C33A 120.0 . . ?
C34A C33A C32A 119.9 . . ?
C35A C34A C33A 120.0 . . ?
C36A C35A C34A 120.0 . . ?
C35A C36A C31A 120.0 . . ?
C32A C31A C36A 120.0 . . ?
C32A C31A P2 116.1(12) . . ?
C36A C31A P2 123.9(12) . . ?
C42 C41 C46 118.9(7) . . ?
C42 C41 P2 122.2(5) . . ?
C46 C41 P2 118.8(6) . . ?
C41 C42 C43 120.4(7) . . ?
C44 C43 C42 118.8(8) . . ?
C45 C44 C43 122.0(9) . . ?
C44 C45 C46 119.8(8) . . ?
C45 C46 C41 120.0(8) . . ?
C52 C51 C56 118.6(8) . . ?
C52 C51 P3 118.8(6) . . ?
C56 C51 P3 122.2(6) . . ?
C53 C52 C51 121.5(8) . . ?
C52 C53 C54 119.8(8) . . ?
C53 C54 C55 119.6(8) . . ?
C56 C55 C54 120.4(8) . . ?
C55 C56 C51 120.0(8) . . ?
C52A C51A C56A 120.0 . . ?
C52A C51A P3 116.6(12) . . ?
C56A C51A P3 123.4(12) . . ?
C53A C52A C51A 120.0 . . ?
C52A C53A C54A 120.0 . . ?
C55A C54A C53A 120.0 . . ?
C54A C55A C56A 120.0 . . ?
C55A C56A C51A 120.0 . . ?
C62 C61 C66 118.3(6) . . ?
C62 C61 P3 120.1(5) . . ?
C66 C61 P3 121.6(6) . . ?
C61 C62 C63 121.1(8) . . ?
C64 C63 C62 118.8(9) . . ?
C65 C64 C63 121.3(8) . . ?
C64 C65 C66 119.2(8) . . ?
C65 C66 C61 121.3(8) . . ?
C71 O1 Nd1 125.1(7) . . ?
C74 O1 C71 107.2(8) . . ?
C74 O1 Nd1 127.6(8) . . ?
O1 C71 C72 103.6(9) . . ?
C73 C72 C71 106.1(9) . . ?
C72 C73 C74 108.4(9) . . ?
C73 C74 O1 108.4(9) . . ?
C71A O1A Nd1 115.8(9) . . ?
C74A O1A C71A 108.0 . . ?
C74A O1A Nd1 135.4(9) . . ?
C72A C71A O1A 108.0 . . ?
C73A C72A C71A 108.0 . . ?
C72A C73A C74A 108.0 . . ?
O1A C74A C73A 108.0 . . ?
O2 C81 C82 106.1(5) . . ?
C81 C82 C83 103.8(5) . . ?
C84 C83 C82 100.0(5) . . ?
O2 C84 C83 104.0(5) . . ?
O3 C91 C92 105.1(6) . . ?
C93 C92 C91 103.8(6) . . ?
C92 C93 C94 103.5(6) . . ?
O3 C94 C93 107.5(5) . . ?
O1 Nd1 O2 70.2(3) . . ?
O1 Nd1 O3 147.6(3) . . ?
O2 Nd1 O1A 72.5(6) . . ?
O2 Nd1 O3 77.98(13) . . ?
O3 Nd1 O1A 150.4(6) . . ?
C81 O2 Nd1 126.3(4) . . ?
C84 O2 C81 107.5(5) . . ?
C84 O2 Nd1 125.7(3) . . ?
C91 O3 C94 107.6(4) . . ?
C91 O3 Nd1 125.3(3) . . ?
C94 O3 Nd1 126.4(3) . . ?
B3 P2 B4 114.6(4) . . ?
C31 P2 B3 104.2(5) . . ?
C31 P2 B4 113.2(5) . . ?
C31A P2 B3 103.4(8) . . ?
C31A P2 B4 105.9(8) . . ?
C31A P2 C41 110.5(7) . . ?
C41 P2 B3 108.4(3) . . ?
C41 P2 B4 113.6(3) . . ?
C41 P2 C31 101.9(4) . . ?
B5 P3 B6 115.1(4) . . ?
C51 P3 B5 107.6(3) . . ?
C51 P3 B6 110.4(4) . . ?
C51A P3 B5 118.8(7) . . ?
C51A P3 B6 102.7(9) . . ?
C51A P3 C61 102.9(9) . . ?
C61 P3 B5 104.8(3) . . ?
C61 P3 B6 112.0(4) . . ?
C61 P3 C51 106.5(4) . . ?

loop_
_geom_bond_atom_site_label_1
_geom_bond_atom_site_label_2
_geom_bond_distance
_geom_bond_site_symmetry_2
_geom_bond_publ_flag
B1 P1 1.923(7) . ?
B2 P1 1.935(7) . ?
C11 C12 1.375(10) . ?
C11 C16 1.373(10) . ?
C11 P1 1.820(6) . ?
C12 C13 1.389(10) . ?
C13 C14 1.355(11) . ?
C14 C15 1.359(12) . ?
C15 C16 1.387(11) . ?
C21 C22 1.379(10) . ?
C21 C26 1.387(10) . ?
C21 P1 1.818(6) . ?
C22 C23 1.402(10) . ?
C23 C24 1.349(12) . ?
C24 C25 1.384(12) . ?
C25 C26 1.394(10) . ?
B3 P2 1.921(7) . ?
B4 P2 1.932(9) . ?
B5 P3 1.891(7) . ?
B6 P3 1.920(9) . ?
C31 C32 1.386(8) . ?
C31 C36 1.395(8) . ?
C31 P2 1.837(10) . ?
C32 C33 1.392(8) . ?
C33 C34 1.393(8) . ?
C34 C35 1.385(8) . ?
C35 C36 1.399(8) . ?
C32A C33A 1.3910 . ?
C32A C31A 1.3900 . ?
C33A C34A 1.3900 . ?
C34A C35A 1.3898 . ?
C35A C36A 1.3898 . ?
C36A C31A 1.3901 . ?
C31A P2 1.805(13) . ?
C41 C42 1.375(10) . ?
C41 C46 1.403(9) . ?
C41 P2 1.831(7) . ?
C42 C43 1.412(11) . ?
C43 C44 1.361(12) . ?
C44 C45 1.356(13) . ?
C45 C46 1.388(12) . ?
C51 C52 1.386(8) . ?
C51 C56 1.393(8) . ?
C51 P3 1.884(9) . ?
C52 C53 1.371(8) . ?
C53 C54 1.382(8) . ?
C54 C55 1.388(8) . ?
C55 C56 1.384(8) . ?
C51A C52A 1.3900 . ?
C51A C56A 1.3900 . ?
C51A P3 1.666(12) . ?
C52A C53A 1.3900 . ?
C53A C54A 1.3900 . ?
C54A C55A 1.3900 . ?
C55A C56A 1.3900 . ?
C61 C62 1.386(10) . ?
C61 C66 1.387(10) . ?
C61 P3 1.820(7) . ?
C62 C63 1.391(10) . ?
C63 C64 1.380(13) . ?
C64 C65 1.373(12) . ?
C65 C66 1.382(10) . ?
O1 C71 1.490(15) . ?
O1 C74 1.473(12) . ?
O1 Nd1 2.473(9) . ?
C71 C72 1.541(13) . ?
C72 C73 1.427(16) . ?
C73 C74 1.447(14) . ?
O1A C71A 1.4200 . ?
O1A C74A 1.4200 . ?
O1A Nd1 2.607(12) . ?
C71A C72A 1.4200 . ?
C72A C73A 1.4200 . ?
C73A C74A 1.4200 . ?
C81 C82 1.498(9) . ?
C81 O2 1.469(7) . ?
C82 C83 1.518(9) . ?
C83 C84 1.518(9) . ?
C84 O2 1.467(7) . ?
C91 C92 1.499(11) . ?
C91 O3 1.452(7) . ?
C92 C93 1.484(10) . ?
C93 C94 1.497(9) . ?
C94 O3 1.458(7) . ?
Nd1 O2 2.479(4) . ?
Nd1 O3 2.506(4) . ?

loop_
_smtbx_masks_void_nr
_smtbx_masks_void_average_x
_smtbx_masks_void_average_y
_smtbx_masks_void_average_z
_smtbx_masks_void_volume
_smtbx_masks_void_count_electrons
_smtbx_masks_void_content
1 0.000 0.000 0.000 222.7 48.0 ?
2 0.344 0.206 0.360 16.2 0.0 ?
3 0.656 0.794 0.640 16.2 0.0 ?
